data_2104268
loop_
_publ_author_name
'Friese, Karen'
'Kanke, Yasushi'
'Fitch, Andy N.'
'Morgenroth, Wolfgang'
'Grzechnik, Andrzej'

_publ_section_title
;
 Isosymmetrical phase transition in \a-YbV~4~O~8~
;
_journal_coeditor_code SN5072
_journal_issue 6
_journal_name_full 'Acta Crystallographica Section B'
_journal_page_first 652
_journal_page_last 660
_journal_paper_doi 10.1107/S0108768108026153
_journal_volume 64
_journal_year 2008
_chemical_formula_sum 'O8 V4 Yb'
_chemical_formula_weight 504.8
_chemical_name_common Ytterbiumvanadate
_chemical_name_systematic ' ?'
_space_group_IT_number 14
_symmetry_cell_setting monoclinic
_symmetry_space_group_name_Hall '-P 2yn'
_symmetry_space_group_name_H-M 'P 1 21/n 1'
_cell_angle_alpha 90
_cell_angle_beta 90.068(3)
_cell_angle_gamma 90
_cell_formula_units_Z 4
_cell_length_a 9.0461(3)
_cell_length_b 10.6156(4)
_cell_length_c 5.7812(3)
_cell_measurement_reflns_used 378
_cell_measurement_temperature 8
_cell_measurement_theta_max 10
_cell_measurement_theta_min 1
_cell_volume 555.17(4)
_computing_cell_refinement Jana2006
_computing_data_collection 'XDS (Kabsch, 2007)'
_computing_data_reduction 'XDS, Jana2006'
_computing_molecular_graphics 'Atoms (Dowty, 1999)'
_computing_publication_material 'Jana2006 (Petricek, Dusek & Palatinus, 2006)'
_computing_structure_refinement 'Jana2006 (Petricek, Dusek & Palatinus, 2006)'
_computing_structure_solution 'coordinates from model'
_diffrn_ambient_temperature 8
_diffrn_detector_area_resol_mean Mar-CCD165
_diffrn_measured_fraction_theta_full 0.95
_diffrn_measured_fraction_theta_max 31.83
_diffrn_measurement_device 'Huber 4-circle'
_diffrn_measurement_method \f-scans
_diffrn_radiation_source 'Hasylab; D3'
_diffrn_radiation_type Synchrotron
_diffrn_radiation_wavelength 0.47686
_diffrn_reflns_av_R_equivalents 0.049
_diffrn_reflns_av_sigmaI/netI 0.039
_diffrn_reflns_limit_h_max 19
_diffrn_reflns_limit_h_min -18
_diffrn_reflns_limit_k_max 20
_diffrn_reflns_limit_k_min -21
_diffrn_reflns_limit_l_max 12
_diffrn_reflns_limit_l_min -12
_diffrn_reflns_number 54380
_diffrn_reflns_reduction_process Jana2006
_diffrn_reflns_theta_full 31.83
_diffrn_reflns_theta_max 31.83
_diffrn_reflns_theta_min 2
_exptl_absorpt_coefficient_mu 7.883
_exptl_absorpt_correction_T_max 0.7863
_exptl_absorpt_correction_T_min 0.7083
_exptl_absorpt_correction_type numerical
_exptl_absorpt_process_details 'Xshape (Stoe &CIE), Jana2006 (Petricek, Dusek and Palatinus)'
_exptl_crystal_colour black
_exptl_crystal_density_diffrn 6.0375
_exptl_crystal_density_meas ?
_exptl_crystal_description irregular
_exptl_crystal_F_000 904
_exptl_crystal_size_max 0.11
_exptl_crystal_size_mid 0.095
_exptl_crystal_size_min 0.087
_refine_diff_density_max 3.83
_refine_diff_density_min -5.91
_refine_ls_extinction_coef 32E2(3)
_refine_ls_extinction_method 'B-C type 1 Gaussian isotropic (Becker & Coppens, 1974)'
_refine_ls_goodness_of_fit_ref 1.47
_refine_ls_number_parameters 119
_refine_ls_number_reflns 5970
_refine_ls_R_factor_all 0.0355
_refine_ls_R_factor_gt 0.0299
_refine_ls_shift/su_max -0.0406
_refine_ls_shift/su_mean 0.0033
_refine_ls_structure_factor_coef F
_refine_ls_weighting_details w=1/(\s^2^(F)+0.0001F^2^)
_refine_ls_weighting_scheme sigma
_refine_ls_wR_factor_gt 0.0352
_refine_ls_wR_factor_ref 0.0366
_reflns_number_gt 5254
_reflns_number_total 5970
_reflns_threshold_expression I>3\s(I)
_cod_data_source_file sn5072.cif
_cod_data_source_block VII
_cod_depositor_comments
;
The following automatic conversions were performed:
'_exptl_absorpt_correction_type' value 'Numerical' changed to 'numerical'
according to '/home/saulius/struct/CIF-dictionaries/cif_core.dic'
dictionary named 'cif_core.dic' version 2.4.1 from 2010-06-29.

Automatic conversion script
Id: cif_fix_enum 1527 2010-12-29 10:47:43Z saulius 

The following automatic conversions were performed:

'_exptl_absorpt_correction_type' value 'Numerical' changed to
'numerical' according to
/home/saulius/struct/CIF-dictionaries/cif_core.dic dictionary named
'cif_core.dic' version 2.4.1 from 2010-06-29.

Automatic conversion script
Id: cif_fix_values 1715 2011-07-08 13:25:40Z adriana 
;
_cod_original_sg_symbol_Hall '-P 2yabc'
_cod_original_formula_sum 'O8 V4 Yb1'
_cod_database_code 2104268
_cod_database_fobs_code 2104268

loop_
_symmetry_equiv_pos_site_id
_symmetry_equiv_pos_as_xyz
1 x,y,z
2 -x+1/2,y+1/2,-z+1/2
3 -x,-y,-z
4 x+1/2,-y+1/2,z+1/2

loop_
_atom_site_type_symbol
_atom_site_label
_atom_site_fract_x
_atom_site_fract_y
_atom_site_fract_z
_atom_site_U_iso_or_equiv
_atom_site_adp_type
_atom_site_calc_flag
_atom_site_occupancy
Yb Yb 0.756284(9) 0.655589(7) 0.128315(13) 0.001487(19) Uani d 1
V V1 0.42625(4) 0.61482(3) 0.13102(5) 0.00200(6) Uani d 1
V V2 0.40991(4) 0.09879(3) 0.12337(5) 0.00195(6) Uani d 1
V V3 0.45072(4) 0.61031(3) 0.62822(5) 0.00204(6) Uani d 1
V V4 0.41782(4) 0.10805(3) 0.62573(5) 0.00209(6) Uani d 1
O O1 0.20527(19) 0.16106(14) 0.1098(3) 0.0033(3) Uani d 1
O O2 0.11593(18) 0.47303(14) 0.1146(2) 0.0031(3) Uani d 1
O O3 0.53587(18) 0.77714(15) 0.1293(2) 0.0034(3) Uani d 1
O O4 0.41362(18) 0.42837(14) 0.1156(2) 0.0032(3) Uani d 1
O O5 0.2193(2) 0.15471(13) 0.6289(3) 0.0038(3) Uani d 1
O O6 0.11357(18) 0.47798(14) 0.6347(2) 0.0031(3) Uani d 1
O O7 0.50793(18) 0.78999(14) 0.6296(2) 0.0030(3) Uani d 1
O O8 0.41249(18) 0.42905(14) 0.6337(2) 0.0031(3) Uani d 1

loop_
_atom_site_aniso_label
_atom_site_aniso_U_11
_atom_site_aniso_U_22
_atom_site_aniso_U_33
_atom_site_aniso_U_12
_atom_site_aniso_U_13
_atom_site_aniso_U_23
_atom_site_aniso_type_symbol
Yb 0.00160(3) 0.00067(4) 0.00219(3) 0.000012(18) -0.00003(2) 0.000073(16) Yb
V1 0.00226(10) 0.00076(11) 0.00299(9) -0.00023(7) -0.00006(8) -0.00003(7) V
V2 0.00233(11) 0.00080(10) 0.00272(9) 0.00030(7) -0.00003(8) 0.00010(7) V
V3 0.00247(11) 0.00073(10) 0.00291(9) -0.00016(7) -0.00009(8) 0.00010(7) V
V4 0.00255(11) 0.00081(10) 0.00290(9) 0.00020(7) 0.00033(8) -0.00006(7) V
O1 0.0038(5) 0.0023(5) 0.0039(4) -0.0002(4) 0.0000(4) 0.0002(3) O
O2 0.0038(5) 0.0018(5) 0.0036(4) -0.0001(4) 0.0000(4) 0.0000(3) O
O3 0.0046(5) 0.0022(5) 0.0033(4) 0.0000(4) -0.0002(4) 0.0005(3) O
O4 0.0041(5) 0.0020(5) 0.0034(4) 0.0001(4) 0.0001(4) -0.0002(3) O
O5 0.0044(5) 0.0028(5) 0.0042(4) -0.0003(4) 0.0002(4) -0.0008(3) O
O6 0.0037(5) 0.0017(5) 0.0039(4) 0.0003(3) 0.0003(4) 0.0001(3) O
O7 0.0037(5) 0.0018(5) 0.0036(4) -0.0006(4) -0.0003(4) 0.0006(3) O
O8 0.0034(5) 0.0021(5) 0.0038(4) -0.0002(4) 0.0001(4) 0.0003(3) O

loop_
_atom_type_symbol
_atom_type_scat_dispersion_real
_atom_type_scat_dispersion_imag
_atom_type_scat_source
Yb -0.392 2.854 'International Tables Vol C Tables  4.2.6.8 and 6.1.1.1'
V 0.183 0.250 'International Tables Vol C Tables  4.2.6.8 and 6.1.1.1'
O 0.004 0.003 'International Tables Vol C Tables  4.2.6.8 and 6.1.1.1'

loop_
_geom_angle_atom_site_label_1
_geom_angle_atom_site_label_2
_geom_angle_atom_site_label_3
_geom_angle_site_symmetry_1
_geom_angle_site_symmetry_3
_geom_angle
_geom_angle_publ_flag
V1 Yb V1 . 3_665 55.921(8) yes
V1 Yb V1 . 4_564 117.649(8) yes
V1 Yb V1 . 4_565 116.927(8) yes
V1 Yb V2 . 2_655 148.411(8) yes
V1 Yb V2 . 3_665 70.704(9) yes
V1 Yb V2 . 4_554 103.819(8) yes
V1 Yb V2 . 4_555 103.440(8) yes
V1 Yb V3 . 1_554 46.214(8) yes
V1 Yb V3 . . 45.539(8) yes
V1 Yb V3 . 3_666 51.837(8) yes
V1 Yb V3 . 4_564 133.537(9) yes
V1 Yb V4 . 2_655 148.900(9) yes
V1 Yb V4 . 3_666 68.442(9) yes
V1 Yb V4 . 4_554 109.323(9) yes
V1 Yb V1 3_665 4_564 110.687(7) yes
V1 Yb V1 3_665 4_565 159.019(7) yes
V1 Yb V2 3_665 2_655 115.943(8) yes
V1 Yb V2 3_665 3_665 103.455(8) yes
V1 Yb V2 3_665 4_554 50.065(7) yes
V1 Yb V2 3_665 4_555 85.560(7) yes
V1 Yb V3 3_665 1_554 45.436(7) yes
V1 Yb V3 3_665 . 83.682(7) yes
V1 Yb V3 3_665 3_666 47.060(7) yes
V1 Yb V3 3_665 4_564 155.069(8) yes
V1 Yb V4 3_665 2_655 95.756(8) yes
V1 Yb V4 3_665 3_666 124.312(9) yes
V1 Yb V4 3_665 4_554 60.526(8) yes
V1 Yb V1 4_564 4_565 90.176(7) yes
V1 Yb V2 4_564 2_655 93.924(8) yes
V1 Yb V2 4_564 3_665 52.821(8) yes
V1 Yb V2 4_564 4_554 76.663(7) yes
V1 Yb V2 4_564 4_555 138.249(7) yes
V1 Yb V3 4_564 1_554 79.860(7) yes
V1 Yb V3 4_564 . 146.884(7) yes
V1 Yb V3 4_564 3_666 157.620(7) yes
V1 Yb V3 4_564 4_564 44.982(7) yes
V1 Yb V4 4_564 2_655 56.268(7) yes
V1 Yb V4 4_564 3_666 91.722(7) yes
V1 Yb V4 4_564 4_554 110.614(8) yes
V1 Yb V2 4_565 2_655 58.149(7) yes
V1 Yb V2 4_565 3_665 90.743(7) yes
V1 Yb V2 4_565 4_554 138.581(7) yes
V1 Yb V2 4_565 4_555 76.920(7) yes
V1 Yb V3 4_565 1_554 146.957(7) yes
V1 Yb V3 4_565 . 79.582(7) yes
V1 Yb V3 4_565 3_666 112.168(7) yes
V1 Yb V3 4_565 4_564 45.355(7) yes
V1 Yb V4 4_565 2_655 94.091(8) yes
V1 Yb V4 4_565 3_666 54.396(8) yes
V1 Yb V4 4_565 4_554 110.969(8) yes
V2 Yb V2 2_655 3_665 136.206(8) yes
V2 Yb V2 2_655 4_554 83.410(7) yes
V2 Yb V2 2_655 4_555 45.554(7) yes
V2 Yb V3 2_655 1_554 153.086(7) yes
V2 Yb V3 2_655 . 106.617(7) yes
V2 Yb V3 2_655 3_666 98.928(8) yes
V2 Yb V3 2_655 4_564 68.384(9) yes
V2 Yb V4 2_655 2_655 51.169(8) yes
V2 Yb V4 2_655 3_666 112.270(8) yes
V2 Yb V4 2_655 4_554 55.478(8) yes
V2 Yb V2 3_665 4_554 110.298(7) yes
V2 Yb V2 3_665 4_555 162.347(7) yes
V2 Yb V3 3_665 1_554 58.161(7) yes
V2 Yb V3 3_665 . 95.549(8) yes
V2 Yb V3 3_665 3_666 122.526(8) yes
V2 Yb V3 3_665 4_564 67.833(9) yes
V2 Yb V4 3_665 2_655 108.897(8) yes
V2 Yb V4 3_665 3_666 51.485(8) yes
V2 Yb V4 3_665 4_554 153.821(8) yes
V2 Yb V2 4_554 4_555 87.168(6) yes
V2 Yb V3 4_554 1_554 69.679(7) yes
V2 Yb V3 4_554 . 130.347(7) yes
V2 Yb V3 4_554 3_666 86.654(7) yes
V2 Yb V3 4_554 4_564 109.388(8) yes
V2 Yb V4 4_554 2_655 45.988(7) yes
V2 Yb V4 4_554 3_666 161.359(7) yes
V2 Yb V4 4_554 4_554 43.581(7) yes
V2 Yb V3 4_555 1_554 130.029(7) yes
V2 Yb V3 4_555 . 70.065(7) yes
V2 Yb V3 4_555 3_666 53.744(7) yes
V2 Yb V3 4_555 4_564 109.663(8) yes
V2 Yb V4 4_555 2_655 84.848(7) yes
V2 Yb V4 4_555 3_666 110.899(7) yes
V2 Yb V4 4_555 4_554 43.589(7) yes
V3 Yb V3 1_554 . 91.709(7) yes
V3 Yb V3 1_554 3_666 80.408(7) yes
V3 Yb V3 1_554 4_564 119.566(8) yes
V3 Yb V4 1_554 2_655 105.801(7) yes
V3 Yb V4 1_554 3_666 94.179(8) yes
V3 Yb V4 1_554 4_554 102.013(8) yes
V3 Yb V3 . 3_666 44.139(7) yes
V3 Yb V3 . 4_564 119.617(8) yes
V3 Yb V4 . 2_655 154.891(8) yes
V3 Yb V4 . 3_666 56.731(8) yes
V3 Yb V4 . 4_554 102.446(8) yes
V3 Yb V3 3_666 4_564 157.391(8) yes
V3 Yb V4 3_666 2_655 120.302(8) yes
V3 Yb V4 3_666 3_666 100.154(8) yes
V3 Yb V4 3_666 4_554 63.660(8) yes
V3 Yb V4 4_564 2_655 67.188(9) yes
V3 Yb V4 4_564 3_666 69.763(9) yes
V3 Yb V4 4_564 4_554 117.139(9) yes
V4 Yb V4 2_655 3_666 136.938(9) yes
V4 Yb V4 2_655 4_554 56.918(8) yes
V4 Yb V4 3_666 4_554 154.257(8) yes
Yb V1 Yb . 3_665 124.079(10) yes
Yb V1 Yb . 4_464 106.376(9) yes
Yb V1 Yb . 4_465 106.996(9) yes
Yb V1 V1 . 3_665 71.962(10) yes
Yb V1 V2 . 2_555 154.836(12) yes
Yb V1 V2 . 3_665 58.776(8) yes
Yb V1 V3 . 1_554 85.463(11) yes
Yb V1 V3 . . 86.144(11) yes
Yb V1 V3 . 3_666 75.433(11) yes
Yb V1 V4 . 2_555 153.347(12) yes
Yb V1 V4 . 3_666 59.384(8) yes
Yb V1 Yb 3_665 4_464 90.418(7) yes
Yb V1 Yb 3_665 4_465 126.318(9) yes
Yb V1 V1 3_665 3_665 52.117(8) yes
Yb V1 V2 3_665 2_555 73.948(9) yes
Yb V1 V2 3_665 3_665 131.994(10) yes
Yb V1 V3 3_665 1_554 67.094(9) yes
Yb V1 V3 3_665 . 115.625(12) yes
Yb V1 V3 3_665 3_666 74.250(10) yes
Yb V1 V4 3_665 2_555 52.871(7) yes
Yb V1 V4 3_665 3_666 175.938(12) yes
Yb V1 Yb 4_464 4_465 90.176(7) yes
Yb V1 V1 4_464 3_665 106.083(10) yes
Yb V1 V2 4_464 2_555 89.474(9) yes
Yb V1 V2 4_464 3_665 51.441(7) yes
Yb V1 V3 4_464 1_554 47.977(8) yes
Yb V1 V3 4_464 . 138.281(13) yes
Yb V1 V3 4_464 3_666 161.650(12) yes
Yb V1 V4 4_464 2_555 50.822(7) yes
Yb V1 V4 4_464 3_666 86.363(9) yes
Yb V1 V1 4_465 3_665 163.428(12) yes
Yb V1 V2 4_465 2_555 52.382(7) yes
Yb V1 V2 4_465 3_665 86.584(8) yes
Yb V1 V3 4_465 1_554 137.975(12) yes
Yb V1 V3 4_465 . 48.288(8) yes
Yb V1 V3 4_465 3_666 106.936(10) yes
Yb V1 V4 4_465 2_555 88.567(9) yes
Yb V1 V4 4_465 3_666 51.306(7) yes
V1 V1 V2 3_665 2_555 123.028(13) yes
V1 V1 V2 3_665 3_665 105.908(12) yes
V1 V1 V3 3_665 1_554 58.520(10) yes
V1 V1 V3 3_665 . 115.620(14) yes
V1 V1 V3 3_665 3_666 56.544(10) yes
V1 V1 V4 3_665 2_555 99.132(12) yes
V1 V1 V4 3_665 3_666 131.285(14) yes
V2 V1 V2 2_555 3_665 125.040(12) yes
V2 V1 V3 2_555 1_554 119.338(14) yes
V2 V1 V3 2_555 . 69.298(11) yes
V2 V1 V3 2_555 3_666 95.716(12) yes
V2 V1 V4 2_555 2_555 50.518(9) yes
V2 V1 V4 2_555 3_666 103.513(11) yes
V2 V1 V3 3_665 1_554 65.486(10) yes
V2 V1 V3 3_665 . 112.381(13) yes
V2 V1 V3 3_665 3_666 134.190(14) yes
V2 V1 V4 3_665 2_555 102.034(11) yes
V2 V1 V4 3_665 3_666 46.820(8) yes
V3 V1 V3 1_554 . 171.041(17) yes
V3 V1 V3 1_554 3_666 115.064(14) yes
V3 V1 V4 1_554 2_555 68.900(11) yes
V3 V1 V4 1_554 3_666 112.191(13) yes
V3 V1 V3 . 3_666 59.530(11) yes
V3 V1 V4 . 2_555 119.809(14) yes
V3 V1 V4 . 3_666 65.736(10) yes
V3 V1 V4 3_666 2_555 121.383(14) yes
V3 V1 V4 3_666 3_666 109.349(13) yes
V4 V1 V4 2_555 3_666 123.066(12) yes
Yb V2 Yb 2_645 3_665 116.410(10) yes
Yb V2 Yb 2_645 4_454 134.446(10) yes
Yb V2 Yb 2_645 4_455 96.590(7) yes
Yb V2 V1 2_645 2_545 128.080(11) yes
Yb V2 V1 2_645 3_665 70.410(8) yes
Yb V2 V2 2_645 3_655 80.945(10) yes
Yb V2 V3 2_645 2_545 167.731(12) yes
Yb V2 V3 2_645 3_666 51.217(7) yes
Yb V2 V4 2_645 1_554 113.149(13) yes
Yb V2 V4 2_645 . 63.308(9) yes
Yb V2 V4 2_645 3_656 58.298(9) yes
Yb V2 Yb 3_665 4_454 93.268(7) yes
Yb V2 Yb 3_665 4_455 130.770(10) yes
Yb V2 V1 3_665 2_545 74.797(9) yes
Yb V2 V1 3_665 3_665 50.521(7) yes
Yb V2 V2 3_665 3_655 125.428(11) yes
Yb V2 V3 3_665 2_545 52.118(7) yes
Yb V2 V3 3_665 3_666 70.396(8) yes
Yb V2 V4 3_665 1_554 63.264(9) yes
Yb V2 V4 3_665 . 114.779(12) yes
Yb V2 V4 3_665 3_656 174.576(14) yes
Yb V2 Yb 4_454 4_455 87.168(6) yes
Yb V2 V1 4_454 2_545 91.248(9) yes
Yb V2 V1 4_454 3_665 113.180(9) yes
Yb V2 V2 4_454 3_655 53.500(8) yes
Yb V2 V3 4_454 2_545 55.914(7) yes
Yb V2 V3 4_454 3_666 159.562(10) yes
Yb V2 V4 4_454 1_554 49.108(8) yes
Yb V2 V4 4_454 . 135.653(12) yes
Yb V2 V4 4_454 3_656 91.709(10) yes
Yb V2 V1 4_455 2_545 55.986(7) yes
Yb V2 V1 4_455 3_665 159.617(10) yes
Yb V2 V2 4_455 3_655 93.491(10) yes
Yb V2 V3 4_455 2_545 90.129(9) yes
Yb V2 V3 4_455 3_666 112.686(9) yes
Yb V2 V4 4_455 1_554 136.274(12) yes
Yb V2 V4 4_455 . 48.487(8) yes
Yb V2 V4 4_455 3_656 51.643(8) yes
V1 V2 V1 2_545 3_665 119.387(12) yes
V1 V2 V2 2_545 3_655 136.435(14) yes
V1 V2 V3 2_545 2_545 49.020(9) yes
V1 V2 V3 2_545 3_666 95.953(11) yes
V1 V2 V4 2_545 1_554 116.346(14) yes
V1 V2 V4 2_545 . 66.266(11) yes
V1 V2 V4 2_545 3_656 107.264(12) yes
V1 V2 V2 3_665 3_655 99.610(12) yes
V1 V2 V3 3_665 2_545 100.172(11) yes
V1 V2 V3 3_665 3_666 46.942(8) yes
V1 V2 V4 3_665 1_554 64.092(10) yes
V1 V2 V4 3_665 . 111.164(13) yes
V1 V2 V4 3_665 3_656 125.184(13) yes
V2 V2 V3 3_655 2_545 108.967(12) yes
V2 V2 V3 3_655 3_666 126.222(14) yes
V2 V2 V4 3_655 1_554 62.426(11) yes
V2 V2 V4 3_655 . 118.909(14) yes
V2 V2 V4 3_655 3_656 56.602(10) yes
V3 V2 V3 2_545 3_666 116.641(12) yes
V3 V2 V4 2_545 1_554 67.408(11) yes
V3 V2 V4 2_545 . 115.280(13) yes
V3 V2 V4 2_545 3_656 133.035(14) yes
V3 V2 V4 3_666 1_554 110.921(13) yes
V3 V2 V4 3_666 . 64.401(10) yes
V3 V2 V4 3_666 3_656 104.275(12) yes
V4 V2 V4 1_554 . 175.182(16) yes
V4 V2 V4 1_554 3_656 119.028(14) yes
V4 V2 V4 . 3_656 62.506(11) yes
Yb V3 Yb . 1_556 91.709(7) yes
Yb V3 Yb . 3_666 135.861(9) yes
Yb V3 Yb . 4_465 107.427(9) yes
Yb V3 V1 . . 48.317(9) yes
Yb V3 V1 . 1_556 139.981(13) yes
Yb V3 V1 . 3_666 100.048(11) yes
Yb V3 V2 . 2_555 109.809(9) yes
Yb V3 V2 . 3_666 86.793(9) yes
Yb V3 V3 . 3_666 61.329(9) yes
Yb V3 V4 . 2_556 156.027(11) yes
Yb V3 V4 . 3_666 50.978(7) yes
Yb V3 Yb 1_556 3_666 99.592(7) yes
Yb V3 Yb 1_556 4_465 107.370(9) yes
Yb V3 V1 1_556 . 139.974(13) yes
Yb V3 V1 1_556 1_556 48.323(9) yes
Yb V3 V1 1_556 3_666 60.314(9) yes
Yb V3 V2 1_556 2_555 157.260(11) yes
Yb V3 V2 1_556 3_666 51.443(7) yes
Yb V3 V3 1_556 3_666 104.549(11) yes
Yb V3 V4 1_556 2_556 110.475(9) yes
Yb V3 V4 1_556 3_666 88.067(9) yes
Yb V3 Yb 3_666 4_465 109.437(10) yes
Yb V3 V1 3_666 . 110.894(12) yes
Yb V3 V1 3_666 1_556 65.846(9) yes
Yb V3 V1 3_666 3_666 52.731(9) yes
Yb V3 V2 3_666 2_555 70.342(8) yes
Yb V3 V2 3_666 3_666 132.821(10) yes
Yb V3 V3 3_666 3_666 74.532(10) yes
Yb V3 V4 3_666 2_556 51.284(7) yes
Yb V3 V4 3_666 3_666 168.951(12) yes
Yb V3 V1 4_465 . 86.730(11) yes
Yb V3 V1 4_465 1_556 86.668(11) yes
Yb V3 V1 4_465 3_666 150.433(13) yes
Yb V3 V2 4_465 2_555 60.049(8) yes
Yb V3 V2 4_465 3_666 60.399(8) yes
Yb V3 V3 4_465 3_666 146.485(13) yes
Yb V3 V4 4_465 2_556 58.261(8) yes
Yb V3 V4 4_465 3_666 60.309(8) yes
V1 V3 V1 . 1_556 171.041(17) yes
V1 V3 V1 . 3_666 120.470(14) yes
V1 V3 V2 . 2_555 61.683(11) yes
V1 V3 V2 . 3_666 113.980(13) yes
V1 V3 V3 . 3_666 61.901(11) yes
V1 V3 V4 . 2_556 108.765(13) yes
V1 V3 V4 . 3_666 66.273(10) yes
V1 V3 V1 1_556 3_666 64.936(11) yes
V1 V3 V2 1_556 2_555 109.639(13) yes
V1 V3 V2 1_556 3_666 67.572(10) yes
V1 V3 V3 1_556 3_666 122.979(14) yes
V1 V3 V4 1_556 2_556 62.493(10) yes
V1 V3 V4 1_556 3_666 115.202(13) yes
V1 V3 V2 3_666 2_555 120.197(13) yes
V1 V3 V2 3_666 3_666 111.589(12) yes
V1 V3 V3 3_666 3_666 58.569(11) yes
V1 V3 V4 3_666 2_556 98.884(12) yes
V1 V3 V4 3_666 3_666 138.245(14) yes
V2 V3 V2 2_555 3_666 120.441(12) yes
V2 V3 V3 2_555 3_666 92.590(12) yes
V2 V3 V4 2_555 2_556 47.152(8) yes
V2 V3 V4 2_555 3_666 99.628(11) yes
V2 V3 V3 3_666 3_666 141.163(14) yes
V2 V3 V4 3_666 2_556 99.755(11) yes
V2 V3 V4 3_666 3_666 47.821(8) yes
V3 V3 V4 3_666 2_556 118.459(13) yes
V3 V3 V4 3_666 3_666 111.418(13) yes
V4 V3 V4 2_556 3_666 118.561(12) yes
Yb V4 Yb 2_645 3_666 119.965(10) yes
Yb V4 Yb 2_645 4_455 123.082(10) yes
Yb V4 V1 2_645 2_545 127.272(11) yes
Yb V4 V1 2_645 3_666 72.427(9) yes
Yb V4 V2 2_645 . 65.523(9) yes
Yb V4 V2 2_645 1_556 117.928(13) yes
Yb V4 V2 2_645 3_656 82.369(11) yes
Yb V4 V3 2_645 2_546 170.312(12) yes
Yb V4 V3 2_645 3_666 52.503(8) yes
Yb V4 V4 2_645 3_656 58.670(9) yes
Yb V4 Yb 3_666 4_455 116.912(11) yes
Yb V4 V1 3_666 2_545 74.782(9) yes
Yb V4 V1 3_666 3_666 52.174(8) yes
Yb V4 V2 3_666 . 116.540(12) yes
Yb V4 V2 3_666 1_556 65.251(9) yes
Yb V4 V2 3_666 3_656 125.958(11) yes
Yb V4 V3 3_666 2_546 51.977(7) yes
Yb V4 V3 3_666 3_666 72.291(9) yes
Yb V4 V4 3_666 3_656 177.523(13) yes
Yb V4 V1 4_455 2_545 66.602(9) yes
Yb V4 V1 4_455 3_666 156.328(11) yes
Yb V4 V2 4_455 . 87.931(11) yes
Yb V4 V2 4_455 1_556 87.303(11) yes
Yb V4 V2 4_455 3_656 66.224(9) yes
Yb V4 V3 4_455 2_546 65.057(8) yes
Yb V4 V3 4_455 3_666 155.097(12) yes
Yb V4 V4 4_455 3_656 64.412(9) yes
V1 V4 V1 2_545 3_666 120.735(12) yes
V1 V4 V2 2_545 . 63.216(11) yes
V1 V4 V2 2_545 1_556 114.039(14) yes
V1 V4 V2 2_545 3_656 132.738(14) yes
V1 V4 V3 2_545 2_546 48.606(9) yes
V1 V4 V3 2_545 3_666 96.170(11) yes
V1 V4 V4 2_545 3_656 104.303(12) yes
V1 V4 V2 3_666 . 115.650(13) yes
V1 V4 V2 3_666 1_556 69.088(11) yes
V1 V4 V2 3_666 3_656 101.830(12) yes
V1 V4 V3 3_666 2_546 101.773(11) yes
V1 V4 V3 3_666 3_666 47.991(8) yes
V1 V4 V4 3_666 3_656 127.494(14) yes
V2 V4 V2 . 1_556 175.182(16) yes
V2 V4 V2 . 3_656 117.494(14) yes
V2 V4 V3 . 2_546 111.753(13) yes
V2 V4 V3 . 3_666 67.778(10) yes
V2 V4 V4 . 3_656 61.133(11) yes
V2 V4 V2 1_556 3_656 60.972(11) yes
V2 V4 V3 1_556 2_546 65.440(11) yes
V2 V4 V3 1_556 3_666 116.890(13) yes
V2 V4 V4 1_556 3_656 117.142(14) yes
V2 V4 V3 3_656 2_546 106.677(12) yes
V2 V4 V3 3_656 3_666 129.232(14) yes
V2 V4 V4 3_656 3_656 56.361(10) yes
V3 V4 V3 2_546 3_666 117.833(12) yes
V3 V4 V4 2_546 3_656 129.135(13) yes
V3 V4 V4 3_666 3_656 105.630(12) yes
O1 Yb O2 3_665 3_665 93.34(5) yes
O1 Yb O3 3_665 . 71.60(5) yes
O1 Yb O4 3_665 3_665 93.46(5) yes
O1 Yb O5 3_665 3_666 69.67(5) yes
O1 Yb O6 3_665 3_666 139.97(6) yes
O1 Yb O7 3_665 4_564 70.28(5) yes
O1 Yb O8 3_665 3_666 140.58(6) yes
O2 Yb O3 3_665 . 139.00(5) yes
O2 Yb O4 3_665 3_665 74.02(6) yes
O2 Yb O5 3_665 3_666 142.81(6) yes
O2 Yb O6 3_665 3_666 74.76(5) yes
O2 Yb O7 3_665 4_564 69.90(5) yes
O2 Yb O8 3_665 3_666 118.99(5) yes
O3 Yb O4 . 3_665 69.30(5) yes
O3 Yb O5 . 3_666 68.24(5) yes
O3 Yb O6 . 3_666 139.82(5) yes
O3 Yb O7 . 4_564 132.85(5) yes
O3 Yb O8 . 3_666 69.16(5) yes
O4 Yb O5 3_665 3_666 137.37(6) yes
O4 Yb O6 3_665 3_666 118.37(5) yes
O4 Yb O7 3_665 4_564 139.03(5) yes
O4 Yb O8 3_665 3_666 76.28(5) yes
O5 Yb O6 3_666 3_666 96.85(5) yes
O5 Yb O7 3_666 4_564 73.20(5) yes
O5 Yb O8 3_666 3_666 92.21(5) yes
O6 Yb O7 3_666 4_564 69.74(5) yes
O6 Yb O8 3_666 3_666 74.66(6) yes
O7 Yb O8 4_564 3_666 139.17(5) yes
O1 V1 O3 2_555 . 95.12(6) yes
O1 V1 O4 2_555 . 104.31(6) yes
O1 V1 O4 2_555 3_665 173.00(7) yes
O1 V1 O5 2_555 2_555 96.78(7) yes
O1 V1 O8 2_555 3_666 88.96(6) yes
O3 V1 O4 . . 153.24(7) yes
O3 V1 O4 . 3_665 80.81(6) yes
O3 V1 O5 . 2_555 97.92(6) yes
O3 V1 O8 . 3_666 81.11(6) yes
O4 V1 O4 . 3_665 77.87(6) yes
O4 V1 O5 . 2_555 97.86(6) yes
O4 V1 O8 . 3_666 81.02(6) yes
O4 V1 O5 3_665 2_555 89.45(6) yes
O4 V1 O8 3_665 3_666 84.79(6) yes
O5 V1 O8 2_555 3_666 174.24(7) yes
O1 V2 O2 . 2_545 98.12(6) yes
O1 V2 O3 . 3_665 88.94(6) yes
O1 V2 O6 . 2_545 95.03(7) yes
O1 V2 O6 . 4_554 175.77(6) yes
O1 V2 O7 . 3_666 100.33(6) yes
O2 V2 O3 2_545 3_665 172.58(7) yes
O2 V2 O6 2_545 2_545 97.12(6) yes
O2 V2 O6 2_545 4_554 79.41(6) yes
O2 V2 O7 2_545 3_666 84.16(6) yes
O3 V2 O6 3_665 2_545 84.47(6) yes
O3 V2 O6 3_665 4_554 93.68(6) yes
O3 V2 O7 3_665 3_666 92.35(6) yes
O6 V2 O6 2_545 4_554 81.93(6) yes
O6 V2 O7 2_545 3_666 164.26(7) yes
O6 V2 O7 4_554 3_666 82.90(6) yes
O1 V3 O4 2_555 3_666 173.26(6) yes
O1 V3 O5 2_555 2_556 83.53(6) yes
O1 V3 O7 2_555 . 85.92(6) yes
O1 V3 O8 2_555 . 98.53(6) yes
O1 V3 O8 2_555 3_666 88.43(6) yes
O4 V3 O5 3_666 2_556 90.01(6) yes
O4 V3 O7 3_666 . 92.02(6) yes
O4 V3 O8 3_666 . 83.84(6) yes
O4 V3 O8 3_666 3_666 98.07(6) yes
O5 V3 O7 2_556 . 88.46(6) yes
O5 V3 O8 2_556 . 94.53(6) yes
O5 V3 O8 2_556 3_666 171.83(6) yes
O7 V3 O8 . . 174.88(7) yes
O7 V3 O8 . 3_666 92.43(6) yes
O8 V3 O8 . 3_666 85.19(6) yes
O2 V4 O2 2_545 4_555 78.82(6) yes
O2 V4 O3 2_545 3_666 173.57(7) yes
O2 V4 O5 2_545 . 92.90(7) yes
O2 V4 O6 2_545 2_546 87.97(6) yes
O2 V4 O7 2_545 3_666 85.71(6) yes
O2 V4 O3 4_555 3_666 95.92(7) yes
O2 V4 O5 4_555 . 169.69(7) yes
O2 V4 O6 4_555 2_546 81.41(6) yes
O2 V4 O7 4_555 3_666 84.52(6) yes
O3 V4 O5 3_666 . 91.92(7) yes
O3 V4 O6 3_666 2_546 87.58(6) yes
O3 V4 O7 3_666 3_666 97.54(6) yes
O5 V4 O6 . 2_546 92.27(7) yes
O5 V4 O7 . 3_666 101.11(7) yes
O6 V4 O7 2_546 3_666 165.46(7) yes

loop_
_geom_bond_atom_site_label_1
_geom_bond_atom_site_label_2
_geom_bond_site_symmetry_2
_geom_bond_distance
_geom_bond_publ_flag
Yb V1 . 3.0168(4) yes
Yb V1 3_665 3.6344(3) yes
Yb V1 4_564 4.0719(3) yes
Yb V1 4_565 4.0914(3) yes
Yb V2 2_655 3.3960(3) yes
Yb V2 3_665 3.3423(3) yes
Yb V2 4_554 4.2136(3) yes
Yb V2 4_555 4.1719(3) yes
Yb V3 1_554 4.0264(3) yes
Yb V3 . 4.0302(3) yes
Yb V3 3_666 3.6690(3) yes
Yb V3 4_564 3.0446(3) yes
Yb V4 2_655 3.3336(4) yes
Yb V4 3_666 3.2869(3) yes
Yb V4 4_554 3.1572(3) yes
V1 V1 3_665 3.1658(5) yes
V1 V2 2_555 3.3620(5) yes
V1 V2 3_665 3.6889(5) yes
V1 V3 1_554 2.9159(4) yes
V1 V3 . 2.8830(4) yes
V1 V3 3_666 2.9806(5) yes
V1 V4 2_555 3.4475(5) yes
V1 V4 3_666 3.5521(5) yes
V2 V2 3_655 3.0160(5) yes
V2 V3 2_545 3.5723(5) yes
V2 V3 3_666 3.6310(5) yes
V2 V4 1_554 2.8796(4) yes
V2 V4 . 2.9067(4) yes
V2 V4 3_656 3.0575(5) yes
V3 V3 3_666 2.9122(5) yes
V3 V4 2_556 3.6263(5) yes
V3 V4 3_666 3.5373(5) yes
V4 V4 3_656 3.0970(5) yes
Yb O1 3_665 2.4096(15) yes
Yb O2 3_665 2.2751(15) yes
Yb O3 . 2.3750(16) yes
Yb O4 3_665 2.2670(15) yes
Yb O5 3_666 2.4645(15) yes
Yb O6 3_666 2.2957(15) yes
Yb O7 4_564 2.3486(16) yes
Yb O8 3_666 2.2443(15) yes
V1 O1 2_555 1.9761(16) yes
V1 O3 . 1.9881(16) yes
V1 O4 . 1.9846(16) yes
V1 O4 3_665 2.0846(15) yes
V1 O5 2_555 2.0411(17) yes
V1 O8 3_666 2.0472(15) yes
V2 O1 . 1.9672(17) yes
V2 O2 2_545 2.0329(15) yes
V2 O3 3_665 2.0276(15) yes
V2 O6 2_545 1.9785(15) yes
V2 O6 4_554 2.0155(16) yes
V2 O7 3_666 1.9959(15) yes
V3 O1 2_555 2.0423(16) yes
V3 O4 3_666 1.9658(15) yes
V3 O5 2_556 2.1365(17) yes
V3 O7 . 1.9764(15) yes
V3 O8 . 1.9552(16) yes
V3 O8 3_666 2.0006(15) yes
V4 O2 2_545 2.0191(15) yes
V4 O2 4_555 1.9892(16) yes
V4 O3 3_666 1.9144(15) yes
V4 O5 . 1.8630(18) yes
V4 O6 2_546 1.9765(15) yes
V4 O7 3_666 1.9504(15) yes
